data_2203299
loop_
_publ_author_name
'Xia Chen'
' Li Wang'
' Shu-Ping Huang'
'Dian-Sheng Liu'

_publ_section_title 4-<i>tert</i>-Butyl-2-(4-pyridyl)-<i>N</i>,<i>N</i>'-bis(trimethylsilyl)propane-1,3-diimine
_journal_issue 3
_journal_name_full 'Acta Crystallographica Section E'
_journal_page_first o473
_journal_page_last o475
_journal_paper_doi 10.1107/S1600536804004222
_journal_volume 60
_journal_year 2004
_chemical_formula_iupac 'C18 H33 N3 Si2'
_chemical_formula_moiety 'C18 H33 N3 Si2'
_chemical_formula_sum 'C18 H33 N3 Si2'
_chemical_formula_weight 347.65
_chemical_name_systematic
;
4-tert-Butyl-2-(4-pyridyl)-N,N'-bis(trimethylsilyl)propane-1,3-diimine
;
_space_group_IT_number 2
_symmetry_cell_setting triclinic
_symmetry_space_group_name_Hall '-P 1'
_symmetry_space_group_name_H-M 'P -1'
_atom_sites_solution_hydrogens geom
_atom_sites_solution_primary direct
_atom_sites_solution_secondary difmap
_cell_angle_alpha 97.952(3)
_cell_angle_beta 93.786(3)
_cell_angle_gamma 96.541(3)
_cell_formula_units_Z 2
_cell_length_a 6.2160(10)
_cell_length_b 10.011(2)
_cell_length_c 16.911(3)
_cell_measurement_reflns_used 2596
_cell_measurement_temperature 183(2)
_cell_measurement_theta_max 27.448
_cell_measurement_theta_min 2.440
_cell_volume 1031.9(3)
_computing_cell_refinement 'SAINT (Bruker, 2000)'
_computing_data_collection 'SMART (Bruker, 2000)'
_computing_data_reduction SAINT
_computing_molecular_graphics 'ORTEP-3 (Farrugia, 1997)'
_computing_publication_material 'SHELXTL/PC (Sheldrick, 1999)'
_computing_structure_refinement 'SHELXL97 (Sheldrick, 1997)'
_computing_structure_solution 'SHELXS97 (Sheldrick, 1997)'
_diffrn_ambient_temperature 183(2)
_diffrn_measured_fraction_theta_full 0.977
_diffrn_measured_fraction_theta_max 0.977
_diffrn_measurement_device_type 'Bruker SMART CCD area-detector'
_diffrn_measurement_method \w
_diffrn_radiation_monochromator graphite
_diffrn_radiation_source 'oil sealed'
_diffrn_radiation_type MoK\a
_diffrn_radiation_wavelength 0.71073
_diffrn_reflns_av_R_equivalents 0.0158
_diffrn_reflns_av_sigmaI/netI 0.0367
_diffrn_reflns_limit_h_max 7
_diffrn_reflns_limit_h_min -7
_diffrn_reflns_limit_k_max 11
_diffrn_reflns_limit_k_min -8
_diffrn_reflns_limit_l_max 20
_diffrn_reflns_limit_l_min -20
_diffrn_reflns_number 4270
_diffrn_reflns_theta_full 25.01
_diffrn_reflns_theta_max 25.01
_diffrn_reflns_theta_min 2.07
_diffrn_standards_decay_% 2.0
_exptl_absorpt_coefficient_mu 0.176
_exptl_absorpt_correction_T_max 0.9657
_exptl_absorpt_correction_T_min 0.9492
_exptl_absorpt_correction_type multi-scan
_exptl_absorpt_process_details '(SADABS; Sheldrick, 2000)'
_exptl_crystal_colour yellow
_exptl_crystal_density_diffrn 1.119
_exptl_crystal_density_method 'not measured'
_exptl_crystal_description block
_exptl_crystal_F_000 380
_exptl_crystal_size_max 0.30
_exptl_crystal_size_mid 0.20
_exptl_crystal_size_min 0.20
_refine_diff_density_max 0.332
_refine_diff_density_min -0.256
_refine_ls_extinction_method none
_refine_ls_goodness_of_fit_ref 1.062
_refine_ls_hydrogen_treatment constr
_refine_ls_matrix_type full
_refine_ls_number_parameters 221
_refine_ls_number_reflns 3553
_refine_ls_number_restraints 0
_refine_ls_restrained_S_all 1.062
_refine_ls_R_factor_all 0.0533
_refine_ls_R_factor_gt 0.0474
_refine_ls_shift/su_max 0.000
_refine_ls_shift/su_mean 0.000
_refine_ls_structure_factor_coef Fsqd
_refine_ls_weighting_details 'calc w = 1/[\s^2^(Fo^2^)+(0.0664P)^2^+0.1703P] where P = (Fo^2^+2Fc^2^)/3'
_refine_ls_weighting_scheme calc
_refine_ls_wR_factor_gt 0.1165
_refine_ls_wR_factor_ref 0.1206
_reflns_number_gt 3198
_reflns_number_total 3553
_reflns_threshold_expression I>2\s(I)
_cod_data_source_file fl6086.cif
_cod_data_source_block I
_cod_original_cell_volume 1031.7(4)
_cod_database_code 2203299
_cod_database_fobs_code 2203299

loop_
_symmetry_equiv_pos_as_xyz
'x, y, z'
'-x, -y, -z'

loop_
_atom_site_label
_atom_site_fract_x
_atom_site_fract_y
_atom_site_fract_z
_atom_site_U_iso_or_equiv
_atom_site_adp_type
_atom_site_calc_flag
_atom_site_refinement_flags
_atom_site_occupancy
_atom_site_type_symbol
N1 1.0948(3) 0.32452(16) 0.28149(9) 0.0257(4) Uani d . 1 N
N2 0.8167(3) 0.08200(19) 0.27406(10) 0.0276(4) Uani d . 1 N
Si1 1.27093(9) 0.40283(6) 0.36162(3) 0.02553(18) Uani d . 1 Si
Si2 0.67707(9) -0.02741(6) 0.33110(3) 0.02825(18) Uani d . 1 Si
C1 1.0175(3) 0.3280(2) 0.20924(12) 0.0253(4) Uani d . 1 C
C2 0.8646(3) 0.2161(2) 0.16683(12) 0.0288(5) Uani d . 1 C
H2 0.8247 0.2201 0.1133 0.035 Uiso calc R 1 H
C3 0.7744(3) 0.1064(2) 0.19753(12) 0.0261(5) Uani d . 1 C
C4 0.6173(3) 0.0030(2) 0.14409(12) 0.0287(5) Uani d . 1 C
C5 0.4181(4) 0.0352(2) 0.11535(14) 0.0405(6) Uani d . 1 C
H5 0.3797 0.1221 0.1288 0.049 Uiso calc R 1 H
C6 0.2773(4) -0.0643(3) 0.06635(15) 0.0507(7) Uani d . 1 C
H6 0.1441 -0.0413 0.0480 0.061 Uiso calc R 1 H
N3 0.3205(4) -0.1910(2) 0.04383(11) 0.0472(6) Uani d . 1 N
C8 0.5129(4) -0.2193(2) 0.07117(13) 0.0420(6) Uani d . 1 C
H8 0.5481 -0.3065 0.0560 0.050 Uiso calc R 1 H
C9 0.6639(4) -0.1281(2) 0.12050(13) 0.0340(5) Uani d . 1 C
H9 0.7958 -0.1543 0.1378 0.041 Uiso calc R 1 H
C10 1.0743(3) 0.4439(2) 0.15940(12) 0.0273(5) Uani d . 1 C
C11 1.2070(4) 0.3903(2) 0.09146(14) 0.0428(6) Uani d . 1 C
H11A 1.2411 0.4604 0.0592 0.064 Uiso calc R 1 H
H11B 1.1240 0.3131 0.0589 0.064 Uiso calc R 1 H
H11C 1.3392 0.3640 0.1137 0.064 Uiso calc R 1 H
C12 0.8661(4) 0.4898(2) 0.12383(15) 0.0427(6) Uani d . 1 C
H12A 0.7761 0.5151 0.1661 0.064 Uiso calc R 1 H
H12B 0.7885 0.4165 0.0864 0.064 Uiso calc R 1 H
H12C 0.9033 0.5663 0.0968 0.064 Uiso calc R 1 H
C13 1.2051(4) 0.5690(2) 0.20918(14) 0.0425(6) Uani d . 1 C
H13A 1.2338 0.6383 0.1760 0.064 Uiso calc R 1 H
H13B 1.3402 0.5451 0.2305 0.064 Uiso calc R 1 H
H13C 1.1239 0.6024 0.2524 0.064 Uiso calc R 1 H
C14 1.5602(3) 0.4052(2) 0.33785(14) 0.0372(5) Uani d . 1 C
H14A 1.5817 0.3179 0.3102 0.056 Uiso calc R 1 H
H14B 1.6534 0.4254 0.3867 0.056 Uiso calc R 1 H
H14C 1.5944 0.4735 0.3044 0.056 Uiso calc R 1 H
C15 1.2114(4) 0.5748(2) 0.40707(13) 0.0382(5) Uani d . 1 C
H15A 1.2911 0.6433 0.3823 0.057 Uiso calc R 1 H
H15B 1.2539 0.5888 0.4635 0.057 Uiso calc R 1 H
H15C 1.0586 0.5803 0.3987 0.057 Uiso calc R 1 H
C16 1.2337(4) 0.2953(2) 0.44217(12) 0.0377(6) Uani d . 1 C
H16A 1.0898 0.2974 0.4593 0.056 Uiso calc R 1 H
H16B 1.3384 0.3296 0.4867 0.056 Uiso calc R 1 H
H16C 1.2536 0.2035 0.4221 0.056 Uiso calc R 1 H
C17 0.7457(4) 0.0510(3) 0.43688(13) 0.0433(6) Uani d . 1 C
H17A 0.9005 0.0623 0.4486 0.065 Uiso calc R 1 H
H17B 0.6787 -0.0068 0.4715 0.065 Uiso calc R 1 H
H17C 0.6935 0.1381 0.4454 0.065 Uiso calc R 1 H
C18 0.7667(4) -0.1993(2) 0.31806(16) 0.0466(6) Uani d . 1 C
H18A 0.7193 -0.2451 0.2650 0.070 Uiso calc R 1 H
H18B 0.7049 -0.2507 0.3568 0.070 Uiso calc R 1 H
H18C 0.9224 -0.1910 0.3256 0.070 Uiso calc R 1 H
C19 0.3781(3) -0.0439(3) 0.30693(14) 0.0405(6) Uani d . 1 C
H19A 0.3352 0.0441 0.3024 0.061 Uiso calc R 1 H
H19B 0.3053 -0.0811 0.3488 0.061 Uiso calc R 1 H
H19C 0.3395 -0.1031 0.2571 0.061 Uiso calc R 1 H
H100 0.900(4) 0.140(2) 0.2964(13) 0.034(7) Uiso d . 1 H

loop_
_atom_site_aniso_label
_atom_site_aniso_U_11
_atom_site_aniso_U_22
_atom_site_aniso_U_33
_atom_site_aniso_U_12
_atom_site_aniso_U_13
_atom_site_aniso_U_23
N1 0.0245(9) 0.0260(9) 0.0250(9) -0.0015(7) -0.0004(7) 0.0039(7)
N2 0.0254(9) 0.0270(10) 0.0288(9) -0.0049(8) -0.0029(8) 0.0073(8)
Si1 0.0224(3) 0.0273(3) 0.0251(3) -0.0013(2) -0.0005(2) 0.0024(2)
Si2 0.0244(3) 0.0272(3) 0.0336(3) -0.0014(2) 0.0024(2) 0.0099(3)
C1 0.0235(10) 0.0253(11) 0.0267(10) 0.0005(8) 0.0029(8) 0.0045(9)
C2 0.0324(11) 0.0295(12) 0.0227(10) -0.0033(9) -0.0029(9) 0.0061(9)
C3 0.0247(10) 0.0242(11) 0.0280(11) 0.0012(8) -0.0006(8) 0.0019(9)
C4 0.0292(11) 0.0306(12) 0.0249(10) -0.0062(9) 0.0000(9) 0.0084(9)
C5 0.0387(13) 0.0336(13) 0.0464(14) -0.0040(10) -0.0121(11) 0.0102(11)
C6 0.0431(15) 0.0546(18) 0.0505(15) -0.0125(12) -0.0177(12) 0.0199(13)
N3 0.0546(14) 0.0443(13) 0.0351(11) -0.0209(10) -0.0088(10) 0.0071(10)
C8 0.0515(16) 0.0349(14) 0.0349(12) -0.0113(11) 0.0053(11) 0.0018(10)
C9 0.0336(12) 0.0346(13) 0.0322(11) -0.0029(10) 0.0041(9) 0.0043(10)
C10 0.0304(11) 0.0251(11) 0.0257(10) -0.0032(9) 0.0008(8) 0.0071(9)
C11 0.0492(15) 0.0375(14) 0.0427(13) -0.0031(11) 0.0162(11) 0.0102(11)
C12 0.0439(14) 0.0379(14) 0.0486(14) 0.0046(11) -0.0014(11) 0.0175(11)
C13 0.0561(16) 0.0286(13) 0.0393(13) -0.0122(11) -0.0040(11) 0.0111(10)
C14 0.0273(12) 0.0402(14) 0.0439(13) 0.0015(10) 0.0024(10) 0.0079(11)
C15 0.0373(13) 0.0386(13) 0.0353(12) 0.0035(10) -0.0023(10) -0.0028(10)
C16 0.0383(13) 0.0435(14) 0.0288(11) -0.0025(10) -0.0033(10) 0.0062(10)
C17 0.0408(14) 0.0521(16) 0.0369(13) -0.0058(11) 0.0027(11) 0.0154(12)
C18 0.0433(14) 0.0347(14) 0.0659(17) 0.0052(11) 0.0085(12) 0.0199(12)
C19 0.0278(12) 0.0449(14) 0.0472(14) -0.0033(10) 0.0040(10) 0.0075(11)

loop_
_atom_type_symbol
_atom_type_description
_atom_type_scat_dispersion_real
_atom_type_scat_dispersion_imag
_atom_type_scat_source
C C 0.0033 0.0016 'International Tables Vol C Tables 4.2.6.8 and 6.1.1.4'
H H 0.0000 0.0000 'International Tables Vol C Tables 4.2.6.8 and 6.1.1.4'
N N 0.0061 0.0033 'International Tables Vol C Tables 4.2.6.8 and 6.1.1.4'
Si Si 0.0817 0.0704 'International Tables Vol C Tables 4.2.6.8 and 6.1.1.4'

loop_
_geom_angle_atom_site_label_1
_geom_angle_atom_site_label_2
_geom_angle_atom_site_label_3
_geom_angle
_geom_angle_publ_flag
C1 N1 Si1 146.8(2) yes
C3 N2 Si2 131.4(2) yes
C3 N2 H100 108.7(17) ?
Si2 N2 H100 117.9(17) ?
N1 Si1 C16 105.95(9) ?
N1 Si1 C14 111.66(10) ?
C16 Si1 C14 106.75(10) ?
N1 Si1 C15 115.26(9) ?
C16 Si1 C15 104.71(11) ?
C14 Si1 C15 111.72(11) ?
N2 Si2 C17 105.50(10) ?
N2 Si2 C18 112.32(10) ?
C17 Si2 C18 108.35(12) ?
N2 Si2 C19 111.72(10) ?
C17 Si2 C19 109.72(11) ?
C18 Si2 C19 109.10(11) ?
N1 C1 C2 120.4(2) yes
N1 C1 C10 125.7(2) yes
C2 C1 C10 113.9(2) yes
C3 C2 C1 126.6(2) yes
C3 C2 H2 116.7 ?
C1 C2 H2 116.7 ?
C2 C3 N2 125.0(2) yes
C2 C3 C4 118.3(2) yes
N2 C3 C4 116.7(2) yes
C9 C4 C5 117.11(19) ?
C9 C4 C3 121.88(19) ?
C5 C4 C3 121.0(2) ?
C6 C5 C4 118.9(2) ?
C6 C5 H5 120.5 ?
C4 C5 H5 120.5 ?
N3 C6 C5 124.3(2) ?
N3 C6 H6 117.8 ?
C5 C6 H6 117.8 ?
C8 N3 C6 115.8(2) ?
N3 C8 C9 124.4(2) ?
N3 C8 H8 117.8 ?
C9 C8 H8 117.8 ?
C8 C9 C4 119.4(2) ?
C8 C9 H9 120.3 ?
C4 C9 H9 120.3 ?
C13 C10 C11 108.96(18) ?
C13 C10 C12 107.10(19) ?
C11 C10 C12 109.44(18) ?
C13 C10 C1 112.65(16) ?
C11 C10 C1 108.29(17) ?
C12 C10 C1 110.36(17) ?
C10 C11 H11A 109.5 ?
C10 C11 H11B 109.5 ?
H11A C11 H11B 109.5 ?
C10 C11 H11C 109.5 ?
H11A C11 H11C 109.5 ?
H11B C11 H11C 109.5 ?
C10 C12 H12A 109.5 ?
C10 C12 H12B 109.5 ?
H12A C12 H12B 109.5 ?
C10 C12 H12C 109.5 ?
H12A C12 H12C 109.5 ?
H12B C12 H12C 109.5 ?
C10 C13 H13A 109.5 ?
C10 C13 H13B 109.5 ?
H13A C13 H13B 109.5 ?
C10 C13 H13C 109.5 ?
H13A C13 H13C 109.5 ?
H13B C13 H13C 109.5 ?
Si1 C14 H14A 109.5 ?
Si1 C14 H14B 109.5 ?
H14A C14 H14B 109.5 ?
Si1 C14 H14C 109.5 ?
H14A C14 H14C 109.5 ?
H14B C14 H14C 109.5 ?
Si1 C15 H15A 109.5 ?
Si1 C15 H15B 109.5 ?
H15A C15 H15B 109.5 ?
Si1 C15 H15C 109.5 ?
H15A C15 H15C 109.5 ?
H15B C15 H15C 109.5 ?
Si1 C16 H16A 109.5 ?
Si1 C16 H16B 109.5 ?
H16A C16 H16B 109.5 ?
Si1 C16 H16C 109.5 ?
H16A C16 H16C 109.5 ?
H16B C16 H16C 109.5 ?
Si2 C17 H17A 109.5 ?
Si2 C17 H17B 109.5 ?
H17A C17 H17B 109.5 ?
Si2 C17 H17C 109.5 ?
H17A C17 H17C 109.5 ?
H17B C17 H17C 109.5 ?
Si2 C18 H18A 109.5 ?
Si2 C18 H18B 109.5 ?
H18A C18 H18B 109.5 ?
Si2 C18 H18C 109.5 ?
H18A C18 H18C 109.5 ?
H18B C18 H18C 109.5 ?
Si2 C19 H19A 109.5 ?
Si2 C19 H19B 109.5 ?
H19A C19 H19B 109.5 ?
Si2 C19 H19C 109.5 ?
H19A C19 H19C 109.5 ?
H19B C19 H19C 109.5 ?

loop_
_geom_bond_atom_site_label_1
_geom_bond_atom_site_label_2
_geom_bond_distance
_geom_bond_publ_flag
N1 C1 1.290(2) yes
N1 Si1 1.722(2) yes
N2 C3 1.364(3) yes
N2 Si2 1.752(2) yes
N2 H100 0.77(2) ?
Si1 C16 1.860(2) ?
Si1 C14 1.867(2) ?
Si1 C15 1.873(2) ?
Si2 C17 1.853(2) ?
Si2 C18 1.858(2) ?
Si2 C19 1.860(2) ?
C1 C2 1.455(3) yes
C1 C10 1.548(3) yes
C2 C3 1.359(3) yes
C2 H2 0.9300 ?
C3 C4 1.495(3) yes
C4 C9 1.386(3) ?
C4 C5 1.389(3) ?
C5 C6 1.386(3) ?
C5 H5 0.9300 ?
C6 N3 1.335(3) ?
C6 H6 0.9300 ?
N3 C8 1.329(3) ?
C8 C9 1.378(3) ?
C8 H8 0.9300 ?
C9 H9 0.9300 ?
C10 C13 1.524(3) ?
C10 C11 1.531(3) ?
C10 C12 1.535(3) ?
C11 H11A 0.9600 ?
C11 H11B 0.9600 ?
C11 H11C 0.9600 ?
C12 H12A 0.9600 ?
C12 H12B 0.9600 ?
C12 H12C 0.9600 ?
C13 H13A 0.9600 ?
C13 H13B 0.9600 ?
C13 H13C 0.9600 ?
C14 H14A 0.9600 ?
C14 H14B 0.9600 ?
C14 H14C 0.9600 ?
C15 H15A 0.9600 ?
C15 H15B 0.9600 ?
C15 H15C 0.9600 ?
C16 H16A 0.9600 ?
C16 H16B 0.9600 ?
C16 H16C 0.9600 ?
C17 H17A 0.9600 ?
C17 H17B 0.9600 ?
C17 H17C 0.9600 ?
C18 H18A 0.9600 ?
C18 H18B 0.9600 ?
C18 H18C 0.9600 ?
C19 H19A 0.9600 ?
C19 H19B 0.9600 ?
C19 H19C 0.9600 ?

loop_
_geom_torsion_atom_site_label_1
_geom_torsion_atom_site_label_2
_geom_torsion_atom_site_label_3
_geom_torsion_atom_site_label_4
_geom_torsion
C1 N1 Si1 C16 178.4(3)
C1 N1 Si1 C14 -65.7(3)
C1 N1 Si1 C15 63.2(3)
C3 N2 Si2 C17 -153.2(2)
C3 N2 Si2 C18 89.0(2)
C3 N2 Si2 C19 -34.0(2)
Si1 N1 C1 C2 175.9(2)
Si1 N1 C1 C10 -3.4(4)
N1 C1 C2 C3 5.8(3)
C10 C1 C2 C3 -174.8(2)
C1 C2 C3 N2 -1.3(4)
C1 C2 C3 C4 179.1(2)
Si2 N2 C3 C2 163.14(18)
Si2 N2 C3 C4 -17.3(3)
C2 C3 C4 C9 113.5(2)
N2 C3 C4 C9 -66.2(3)
C2 C3 C4 C5 -66.0(3)
N2 C3 C4 C5 114.4(2)
C9 C4 C5 C6 0.9(3)
C3 C4 C5 C6 -179.6(2)
C4 C5 C6 N3 -0.5(4)
C5 C6 N3 C8 -0.3(4)
C6 N3 C8 C9 0.7(3)
N3 C8 C9 C4 -0.2(3)
C5 C4 C9 C8 -0.6(3)
C3 C4 C9 C8 179.98(19)
N1 C1 C10 C13 -9.8(3)
C2 C1 C10 C13 170.87(19)
N1 C1 C10 C11 110.7(2)
C2 C1 C10 C11 -68.6(2)
N1 C1 C10 C12 -129.5(2)
C2 C1 C10 C12 51.2(2)

loop_
_cod_related_entry_id
_cod_related_entry_database
_cod_related_entry_code
1 ChemSpider 21174442
